data_7006624
loop_
_publ_author_name
'Krummenacher, Ivo'
'R\"uegger, Heinz'
'Breher, Frank'

_publ_section_title
;
 Coinage metal complexes of tris(pyrazolyl)methanide [C(3,5-Me2pz)3]-:
 kappa3-coordination vs. backbone functionalisation.
;
_journal_issue 8
_journal_name_full 'Dalton transactions (Cambridge, England : 2003)'
_journal_page_first 1073
_journal_page_last 1081
_journal_paper_doi 10.1039/b512309g
_journal_year 2006
_chemical_formula_moiety 'C34 H36 Ag N6 P, 1.5(C6 H6)'
_chemical_formula_sum 'C43 H45 Ag N6 P'
_chemical_formula_weight 784.69
_chemical_name_systematic ' ?'
_space_group_IT_number 14
_symmetry_cell_setting monoclinic
_symmetry_space_group_name_Hall '-P 2yn'
_symmetry_space_group_name_H-M 'P 1 21/n 1'
_atom_sites_solution_hydrogens geom
_atom_sites_solution_primary direct
_atom_sites_solution_secondary difmap
_cell_angle_alpha 90.00
_cell_angle_beta 94.590(2)
_cell_angle_gamma 90.00
_cell_formula_units_Z 4
_cell_length_a 13.5388(8)
_cell_length_b 14.3354(9)
_cell_length_c 20.4554(11)
_cell_measurement_temperature 200(2)
_cell_volume 3957.3(4)
_computing_cell_refinement 'Bruker SMART'
_computing_data_collection 'Bruker SMART'
_computing_data_reduction 'Bruker SAINT'
_computing_molecular_graphics 'Ortep32 for Windows'
_computing_publication_material 'Bruker SHELXTL'
_computing_structure_refinement 'Bruker SHELXTL'
_computing_structure_solution 'Bruker SHELXTL'
_diffrn_ambient_temperature 200(2)
_diffrn_measured_fraction_theta_full 1.000
_diffrn_measured_fraction_theta_max 1.000
_diffrn_measurement_device_type 'Bruker Apex with CCD'
_diffrn_measurement_method 'phi and omega scans'
_diffrn_radiation_monochromator graphite
_diffrn_radiation_source 'fine-focus sealed tube'
_diffrn_radiation_type MoK\a
_diffrn_radiation_wavelength 0.71073
_diffrn_reflns_av_R_equivalents 0.0540
_diffrn_reflns_av_sigmaI/netI 0.0614
_diffrn_reflns_limit_h_max 14
_diffrn_reflns_limit_h_min -15
_diffrn_reflns_limit_k_max 13
_diffrn_reflns_limit_k_min -16
_diffrn_reflns_limit_l_max 24
_diffrn_reflns_limit_l_min -22
_diffrn_reflns_number 20175
_diffrn_reflns_theta_full 24.71
_diffrn_reflns_theta_max 24.71
_diffrn_reflns_theta_min 1.74
_exptl_absorpt_coefficient_mu 0.587
_exptl_absorpt_correction_T_max 0.8768
_exptl_absorpt_correction_T_min 0.8164
_exptl_absorpt_correction_type none
_exptl_crystal_colour colorless
_exptl_crystal_density_diffrn 1.317
_exptl_crystal_density_method 'not measured'
_exptl_crystal_description 'irregular shaped crystal'
_exptl_crystal_F_000 1628
_exptl_crystal_size_max 0.36
_exptl_crystal_size_mid 0.27
_exptl_crystal_size_min 0.23
_refine_diff_density_max 0.873
_refine_diff_density_min -0.242
_refine_diff_density_rms 0.073
_refine_ls_extinction_method none
_refine_ls_goodness_of_fit_ref 0.929
_refine_ls_hydrogen_treatment undef
_refine_ls_matrix_type full
_refine_ls_number_parameters 465
_refine_ls_number_reflns 6730
_refine_ls_number_restraints 0
_refine_ls_restrained_S_all 0.929
_refine_ls_R_factor_all 0.0577
_refine_ls_R_factor_gt 0.0398
_refine_ls_shift/su_max 0.008
_refine_ls_shift/su_mean 0.000
_refine_ls_structure_factor_coef Fsqd
_refine_ls_weighting_details 'calc w=1/[\s^2^(Fo^2^)+(0.0403P)^2^+0.0000P] where P=(Fo^2^+2Fc^2^)/3'
_refine_ls_weighting_scheme calc
_refine_ls_wR_factor_gt 0.0845
_refine_ls_wR_factor_ref 0.0900
_reflns_number_gt 4924
_reflns_number_total 6730
_reflns_threshold_expression >2sigma(I)
_cod_data_source_file b512309g.txt
_cod_data_source_block C(Mepz)3AgPPh3
_cod_original_sg_symbol_Hall -P2yn
_cod_original_sg_symbol_H-M P21/n
_cod_database_code 7006624

loop_
_symmetry_equiv_pos_as_xyz
'x, y, z'
'-x+1/2, y+1/2, -z+1/2'
'-x, -y, -z'
'x-1/2, -y-1/2, z-1/2'

loop_
_atom_site_label
_atom_site_type_symbol
_atom_site_fract_x
_atom_site_fract_y
_atom_site_fract_z
_atom_site_U_iso_or_equiv
_atom_site_adp_type
_atom_site_occupancy
_atom_site_symmetry_multiplicity
_atom_site_calc_flag
_atom_site_refinement_flags
_atom_site_disorder_assembly
_atom_site_disorder_group
Ag1 Ag 0.562724(18) 0.158680(19) 0.239882(11) 0.03602(10) Uani 1 1 d . . .
P1 P 0.64435(6) 0.15592(6) 0.14433(4) 0.02834(19) Uani 1 1 d . . .
N1 N 0.43518(19) 0.08557(19) 0.35188(12) 0.0359(7) Uani 1 1 d . . .
C1 C 0.4633(3) 0.1737(2) 0.38183(16) 0.0385(8) Uani 1 1 d . . .
N2 N 0.46065(19) 0.05655(19) 0.29114(12) 0.0345(7) Uani 1 1 d . . .
N3 N 0.42790(19) 0.24993(19) 0.34069(12) 0.0356(7) Uani 1 1 d . . .
N4 N 0.45449(18) 0.2640(2) 0.27794(12) 0.0354(7) Uani 1 1 d . . .
N5 N 0.5696(2) 0.17873(18) 0.39397(12) 0.0345(7) Uani 1 1 d . . .
N6 N 0.6357(2) 0.17095(19) 0.34660(12) 0.0347(7) Uani 1 1 d . . .
C10 C 0.3434(3) 0.0312(3) 0.4452(2) 0.0744(14) Uani 1 1 d . . .
H10A H 0.3996 0.0427 0.4774 0.112 Uiso 1 1 calc R . .
H10B H 0.3087 -0.0255 0.4572 0.112 Uiso 1 1 calc R . .
H10C H 0.2978 0.0843 0.4445 0.112 Uiso 1 1 calc R . .
C11 C 0.3802(2) 0.0191(3) 0.37870(17) 0.0448(9) Uani 1 1 d . . .
C12 C 0.3690(3) -0.0528(3) 0.33467(18) 0.0466(9) Uani 1 1 d . . .
H12 H 0.3333 -0.1090 0.3396 0.056 Uiso 1 1 calc R . .
C13 C 0.4206(2) -0.0270(3) 0.28126(16) 0.0384(8) Uani 1 1 d . . .
C14 C 0.4326(3) -0.0798(3) 0.21995(17) 0.0551(11) Uani 1 1 d . . .
H14A H 0.3738 -0.0711 0.1895 0.066 Uiso 1 1 calc R . .
H14B H 0.4409 -0.1463 0.2302 0.066 Uiso 1 1 calc R . .
H14C H 0.4912 -0.0570 0.1997 0.066 Uiso 1 1 calc R . .
C20 C 0.3265(4) 0.3232(3) 0.4227(2) 0.0870(17) Uani 1 1 d . . .
H20A H 0.2985 0.2624 0.4330 0.131 Uiso 1 1 calc R . .
H20B H 0.2746 0.3709 0.4224 0.131 Uiso 1 1 calc R . .
H20C H 0.3801 0.3390 0.4559 0.131 Uiso 1 1 calc R . .
C21 C 0.3662(3) 0.3191(3) 0.35710(18) 0.0474(10) Uani 1 1 d . . .
C22 C 0.3519(3) 0.3775(3) 0.30486(19) 0.0521(10) Uani 1 1 d . . .
H22 H 0.3118 0.4320 0.3018 0.063 Uiso 1 1 calc R . .
C23 C 0.4080(3) 0.3413(3) 0.25662(17) 0.0441(9) Uani 1 1 d . . .
C24 C 0.4185(3) 0.3773(3) 0.18894(18) 0.0634(12) Uani 1 1 d . . .
H24A H 0.4785 0.4155 0.1889 0.095 Uiso 1 1 calc R . .
H24B H 0.3605 0.4153 0.1748 0.095 Uiso 1 1 calc R . .
H24C H 0.4233 0.3247 0.1588 0.095 Uiso 1 1 calc R . .
C30 C 0.5669(3) 0.2097(3) 0.51365(16) 0.0723(13) Uani 1 1 d . . .
H30A H 0.5283 0.2675 0.5098 0.108 Uiso 1 1 calc R . .
H30B H 0.6155 0.2137 0.5517 0.108 Uiso 1 1 calc R . .
H30C H 0.5224 0.1569 0.5192 0.108 Uiso 1 1 calc R . .
C31 C 0.6196(3) 0.1959(3) 0.45302(16) 0.0453(9) Uani 1 1 d . . .
C32 C 0.7176(3) 0.1988(3) 0.44319(17) 0.0494(10) Uani 1 1 d . . .
H32 H 0.7709 0.2094 0.4754 0.059 Uiso 1 1 calc R . .
C33 C 0.7246(3) 0.1831(2) 0.37693(16) 0.0391(9) Uani 1 1 d . . .
C34 C 0.8144(3) 0.1812(3) 0.33885(18) 0.0541(11) Uani 1 1 d . . .
H34A H 0.8128 0.1253 0.3112 0.081 Uiso 1 1 calc R . .
H34B H 0.8742 0.1802 0.3693 0.081 Uiso 1 1 calc R . .
H34C H 0.8152 0.2369 0.3111 0.081 Uiso 1 1 calc R . .
C100 C 0.5642(2) 0.1481(2) 0.06832(15) 0.0323(8) Uani 1 1 d . . .
C101 C 0.4705(3) 0.1109(3) 0.07134(18) 0.0473(9) Uani 1 1 d . . .
H101 H 0.4489 0.0932 0.1126 0.057 Uiso 1 1 calc R . .
C102 C 0.4075(3) 0.0990(3) 0.0149(2) 0.0644(12) Uani 1 1 d . . .
H102 H 0.3433 0.0731 0.0175 0.077 Uiso 1 1 calc R . .
C103 C 0.4387(3) 0.1248(3) -0.0439(2) 0.0610(12) Uani 1 1 d . . .
H103 H 0.3958 0.1169 -0.0826 0.073 Uiso 1 1 calc R . .
C104 C 0.5311(3) 0.1621(3) -0.04824(17) 0.0557(11) Uani 1 1 d . . .
H104 H 0.5522 0.1794 -0.0897 0.067 Uiso 1 1 calc R . .
C105 C 0.5934(3) 0.1745(2) 0.00768(15) 0.0409(9) Uani 1 1 d . . .
H105 H 0.6570 0.2014 0.0046 0.049 Uiso 1 1 calc R . .
C200 C 0.7223(2) 0.2573(2) 0.13288(14) 0.0305(8) Uani 1 1 d . . .
C201 C 0.6794(3) 0.3415(3) 0.11440(17) 0.0447(9) Uani 1 1 d . . .
H201 H 0.6099 0.3448 0.1041 0.054 Uiso 1 1 calc R . .
C202 C 0.7362(3) 0.4209(3) 0.11068(18) 0.0555(11) Uani 1 1 d . . .
H202 H 0.7054 0.4783 0.0978 0.067 Uiso 1 1 calc R . .
C203 C 0.8367(3) 0.4176(3) 0.12549(18) 0.0572(11) Uani 1 1 d . . .
H203 H 0.8758 0.4723 0.1228 0.069 Uiso 1 1 calc R . .
C204 C 0.8799(3) 0.3350(3) 0.14416(19) 0.0581(11) Uani 1 1 d . . .
H204 H 0.9494 0.3323 0.1550 0.070 Uiso 1 1 calc R . .
C205 C 0.8234(3) 0.2548(3) 0.14751(17) 0.0465(9) Uani 1 1 d . . .
H205 H 0.8546 0.1975 0.1600 0.056 Uiso 1 1 calc R . .
C300 C 0.7290(2) 0.0574(2) 0.14071(14) 0.0300(7) Uani 1 1 d . . .
C301 C 0.7415(2) -0.0023(2) 0.19357(16) 0.0393(8) Uani 1 1 d . . .
H301 H 0.7045 0.0074 0.2306 0.047 Uiso 1 1 calc R . .
C302 C 0.8069(3) -0.0760(3) 0.19338(19) 0.0543(10) Uani 1 1 d . . .
H302 H 0.8142 -0.1168 0.2301 0.065 Uiso 1 1 calc R . .
C303 C 0.8613(3) -0.0910(3) 0.1411(2) 0.0534(10) Uani 1 1 d . . .
H303 H 0.9075 -0.1409 0.1419 0.064 Uiso 1 1 calc R . .
C304 C 0.8489(3) -0.0337(3) 0.08736(19) 0.0520(10) Uani 1 1 d . . .
H304 H 0.8852 -0.0450 0.0503 0.062 Uiso 1 1 calc R . .
C305 C 0.7832(2) 0.0410(3) 0.08706(16) 0.0412(9) Uani 1 1 d . . .
H305 H 0.7754 0.0810 0.0500 0.049 Uiso 1 1 calc R . .
C901 C 0.4760(6) 0.4097(4) -0.0066(4) 0.100(2) Uani 1 1 d . . .
H901 H 0.4584 0.3458 -0.0118 0.120 Uiso 1 1 calc R . .
C900 C 0.4240(4) 0.4646(7) 0.0294(3) 0.0977(19) Uani 1 1 d . . .
H900 H 0.3702 0.4397 0.0509 0.117 Uiso 1 1 calc R . .
C902 C 0.5531(5) 0.4432(7) -0.0359(3) 0.112(2) Uani 1 1 d . . .
H902 H 0.5915 0.4033 -0.0609 0.134 Uiso 1 1 calc R . .
C801 C 1.0424(5) 0.1126(5) 0.2156(4) 0.113(2) Uani 1 1 d . . .
H801 H 0.9750 0.0966 0.2198 0.136 Uiso 1 1 calc R . .
C802 C 1.0766(5) 0.1155(5) 0.1563(4) 0.121(3) Uani 1 1 d . . .
H802 H 1.0333 0.1040 0.1183 0.145 Uiso 1 1 calc R . .
C803 C 1.1758(6) 0.1356(5) 0.1503(4) 0.139(3) Uani 1 1 d . . .
H803 H 1.2019 0.1370 0.1086 0.167 Uiso 1 1 calc R . .
C800 C 1.1018(7) 0.1318(5) 0.2693(4) 0.129(3) Uani 1 1 d . . .
H800 H 1.0766 0.1320 0.3113 0.155 Uiso 1 1 calc R . .
C804 C 1.2327(8) 0.1526(7) 0.2045(6) 0.169(6) Uani 1 1 d . . .
H804 H 1.3006 0.1663 0.2006 0.202 Uiso 1 1 calc R . .
C805 C 1.2012(9) 0.1516(7) 0.2628(5) 0.174(6) Uani 1 1 d . . .
H805 H 1.2451 0.1641 0.3003 0.208 Uiso 1 1 calc R . .

loop_
_atom_site_aniso_label
_atom_site_aniso_U_11
_atom_site_aniso_U_22
_atom_site_aniso_U_33
_atom_site_aniso_U_23
_atom_site_aniso_U_13
_atom_site_aniso_U_12
Ag1 0.03872(16) 0.03880(17) 0.03185(14) -0.00340(13) 0.01101(10) -0.00185(13)
P1 0.0295(5) 0.0283(5) 0.0276(4) -0.0013(4) 0.0043(3) 0.0003(4)
N1 0.0381(17) 0.0341(18) 0.0367(15) 0.0006(14) 0.0102(13) -0.0041(13)
C1 0.043(2) 0.036(2) 0.0379(19) -0.0035(17) 0.0105(16) -0.0034(16)
N2 0.0375(16) 0.0339(18) 0.0328(15) -0.0010(13) 0.0067(12) -0.0047(13)
N3 0.0369(16) 0.0345(18) 0.0367(15) -0.0032(14) 0.0115(13) -0.0002(13)
N4 0.0365(17) 0.0343(18) 0.0369(15) 0.0007(13) 0.0119(13) 0.0014(13)
N5 0.0449(18) 0.0311(18) 0.0280(14) -0.0029(12) 0.0053(13) -0.0023(13)
N6 0.0384(17) 0.0327(18) 0.0331(14) -0.0028(13) 0.0029(12) -0.0047(13)
C10 0.089(3) 0.064(3) 0.077(3) 0.003(3) 0.050(3) -0.015(3)
C11 0.040(2) 0.042(2) 0.055(2) 0.008(2) 0.0148(17) -0.0074(18)
C12 0.042(2) 0.034(2) 0.064(2) 0.009(2) 0.0061(18) -0.0126(17)
C13 0.036(2) 0.036(2) 0.043(2) -0.0013(18) -0.0044(15) -0.0025(17)
C14 0.068(3) 0.041(3) 0.055(2) -0.007(2) -0.001(2) -0.013(2)
C20 0.108(4) 0.087(4) 0.073(3) -0.008(3) 0.051(3) 0.034(3)
C21 0.047(2) 0.042(3) 0.055(2) -0.0087(19) 0.0195(18) 0.0073(18)
C22 0.047(2) 0.043(2) 0.068(3) 0.004(2) 0.015(2) 0.0146(19)
C23 0.040(2) 0.039(2) 0.053(2) 0.002(2) 0.0074(17) 0.0028(18)
C24 0.071(3) 0.059(3) 0.061(3) 0.019(2) 0.013(2) 0.023(2)
C30 0.094(3) 0.092(4) 0.032(2) -0.007(2) 0.006(2) -0.001(3)
C31 0.068(3) 0.037(2) 0.0308(19) -0.0001(17) -0.0003(18) -0.0003(19)
C32 0.056(3) 0.051(3) 0.039(2) -0.0019(19) -0.0128(18) -0.003(2)
C33 0.041(2) 0.030(2) 0.045(2) 0.0008(17) -0.0037(17) -0.0013(16)
C34 0.041(2) 0.061(3) 0.059(2) -0.001(2) -0.0045(18) -0.0038(19)
C100 0.0349(19) 0.027(2) 0.0341(18) -0.0043(15) -0.0039(14) 0.0075(15)
C101 0.042(2) 0.044(2) 0.055(2) 0.005(2) -0.0034(18) -0.0021(18)
C102 0.050(3) 0.057(3) 0.081(3) -0.001(3) -0.026(2) -0.006(2)
C103 0.072(3) 0.046(3) 0.059(3) -0.012(2) -0.031(2) 0.013(2)
C104 0.082(3) 0.047(3) 0.036(2) -0.0050(19) -0.008(2) 0.016(2)
C105 0.045(2) 0.041(2) 0.0358(19) -0.0069(17) -0.0007(16) 0.0069(17)
C200 0.038(2) 0.029(2) 0.0247(16) -0.0024(15) 0.0068(14) -0.0020(15)
C201 0.046(2) 0.038(2) 0.050(2) 0.0010(19) 0.0028(17) -0.0002(19)
C202 0.082(3) 0.030(2) 0.055(2) 0.0040(19) 0.005(2) -0.002(2)
C203 0.081(3) 0.043(3) 0.049(2) -0.006(2) 0.012(2) -0.029(2)
C204 0.046(2) 0.058(3) 0.070(3) -0.002(2) 0.003(2) -0.019(2)
C205 0.041(2) 0.038(2) 0.060(2) 0.0030(19) 0.0012(18) -0.0029(17)
C300 0.0291(18) 0.028(2) 0.0324(17) -0.0020(15) -0.0023(14) -0.0014(14)
C301 0.047(2) 0.032(2) 0.0384(19) 0.0040(16) -0.0007(16) 0.0003(17)
C302 0.066(3) 0.033(2) 0.062(3) 0.009(2) -0.011(2) 0.007(2)
C303 0.049(2) 0.033(2) 0.076(3) -0.006(2) -0.012(2) 0.0130(18)
C304 0.046(2) 0.052(3) 0.058(2) -0.014(2) 0.0079(18) 0.010(2)
C305 0.044(2) 0.042(2) 0.0388(19) 0.0034(17) 0.0071(16) 0.0097(17)
C901 0.073(4) 0.060(4) 0.156(6) 0.004(4) -0.051(4) 0.012(3)
C900 0.081(4) 0.121(6) 0.090(4) 0.047(4) 0.002(3) 0.005(5)
C902 0.091(5) 0.136(8) 0.107(5) -0.058(5) -0.007(4) 0.026(4)
C801 0.074(4) 0.086(5) 0.176(7) 0.050(5) -0.017(5) -0.002(3)
C802 0.079(5) 0.111(5) 0.163(7) 0.058(5) -0.047(4) -0.014(4)
C803 0.094(6) 0.111(6) 0.213(9) 0.086(6) 0.010(5) 0.009(4)
C800 0.145(7) 0.079(5) 0.156(7) 0.003(4) -0.035(6) 0.023(5)
C804 0.078(6) 0.071(5) 0.342(17) 0.049(10) -0.073(10) -0.016(4)
C805 0.172(12) 0.062(5) 0.260(13) -0.022(8) -0.145(11) 0.004(6)

loop_
_atom_type_symbol
_atom_type_description
_atom_type_scat_dispersion_real
_atom_type_scat_dispersion_imag
_atom_type_scat_source
C C 0.0033 0.0016 'International Tables Vol C Tables 4.2.6.8 and 6.1.1.4'
H H 0.0000 0.0000 'International Tables Vol C Tables 4.2.6.8 and 6.1.1.4'
N N 0.0061 0.0033 'International Tables Vol C Tables 4.2.6.8 and 6.1.1.4'
P P 0.1023 0.0942 'International Tables Vol C Tables 4.2.6.8 and 6.1.1.4'
Ag Ag -0.8971 1.1015 'International Tables Vol C Tables 4.2.6.8 and 6.1.1.4'

loop_
_geom_angle_atom_site_label_1
_geom_angle_atom_site_label_2
_geom_angle_atom_site_label_3
_geom_angle
_geom_angle_site_symmetry_1
_geom_angle_site_symmetry_3
_geom_angle_publ_flag
N4 Ag1 N2 80.88(9) . . ?
N4 Ag1 P1 131.29(7) . . ?
N2 Ag1 P1 135.28(7) . . ?
N4 Ag1 N6 82.30(9) . . ?
N2 Ag1 N6 81.22(9) . . ?
P1 Ag1 N6 126.56(7) . . ?
C200 P1 C300 103.89(14) . . ?
C200 P1 C100 104.50(15) . . ?
C300 P1 C100 104.51(14) . . ?
C200 P1 Ag1 114.47(10) . . ?
C300 P1 Ag1 112.97(10) . . ?
C100 P1 Ag1 115.28(11) . . ?
C11 N1 N2 109.8(3) . . ?
C11 N1 C1 125.5(3) . . ?
N2 N1 C1 124.8(2) . . ?
N3 C1 N1 110.7(3) . . ?
N3 C1 N5 110.1(3) . . ?
N1 C1 N5 110.0(3) . . ?
C13 N2 N1 106.3(3) . . ?
C13 N2 Ag1 138.9(2) . . ?
N1 N2 Ag1 114.67(19) . . ?
C21 N3 N4 109.6(3) . . ?
C21 N3 C1 126.4(3) . . ?
N4 N3 C1 123.9(3) . . ?
C23 N4 N3 106.0(3) . . ?
C23 N4 Ag1 137.6(2) . . ?
N3 N4 Ag1 116.36(19) . . ?
C31 N5 N6 109.6(3) . . ?
C31 N5 C1 125.5(3) . . ?
N6 N5 C1 124.8(2) . . ?
C33 N6 N5 106.1(3) . . ?
C33 N6 Ag1 138.8(2) . . ?
N5 N6 Ag1 114.59(18) . . ?
C11 C10 H10A 109.5 . . ?
C11 C10 H10B 109.5 . . ?
H10A C10 H10B 109.5 . . ?
C11 C10 H10C 109.5 . . ?
H10A C10 H10C 109.5 . . ?
H10B C10 H10C 109.5 . . ?
N1 C11 C12 107.4(3) . . ?
N1 C11 C10 121.4(3) . . ?
C12 C11 C10 131.2(3) . . ?
C11 C12 C13 106.3(3) . . ?
C11 C12 H12 126.9 . . ?
C13 C12 H12 126.9 . . ?
N2 C13 C12 110.2(3) . . ?
N2 C13 C14 121.3(3) . . ?
C12 C13 C14 128.5(3) . . ?
C13 C14 H14A 109.5 . . ?
C13 C14 H14B 109.5 . . ?
H14A C14 H14B 109.5 . . ?
C13 C14 H14C 109.5 . . ?
H14A C14 H14C 109.5 . . ?
H14B C14 H14C 109.5 . . ?
C21 C20 H20A 109.5 . . ?
C21 C20 H20B 109.5 . . ?
H20A C20 H20B 109.5 . . ?
C21 C20 H20C 109.5 . . ?
H20A C20 H20C 109.5 . . ?
H20B C20 H20C 109.5 . . ?
N3 C21 C22 107.9(3) . . ?
N3 C21 C20 121.8(3) . . ?
C22 C21 C20 130.3(3) . . ?
C21 C22 C23 106.0(3) . . ?
C21 C22 H22 127.0 . . ?
C23 C22 H22 127.0 . . ?
N4 C23 C22 110.4(3) . . ?
N4 C23 C24 121.0(3) . . ?
C22 C23 C24 128.6(4) . . ?
C23 C24 H24A 109.5 . . ?
C23 C24 H24B 109.5 . . ?
H24A C24 H24B 109.5 . . ?
C23 C24 H24C 109.5 . . ?
H24A C24 H24C 109.5 . . ?
H24B C24 H24C 109.5 . . ?
C31 C30 H30A 109.5 . . ?
C31 C30 H30B 109.5 . . ?
H30A C30 H30B 109.5 . . ?
C31 C30 H30C 109.5 . . ?
H30A C30 H30C 109.5 . . ?
H30B C30 H30C 109.5 . . ?
N5 C31 C32 107.2(3) . . ?
N5 C31 C30 121.7(3) . . ?
C32 C31 C30 131.0(3) . . ?
C31 C32 C33 106.5(3) . . ?
C31 C32 H32 126.7 . . ?
C33 C32 H32 126.7 . . ?
N6 C33 C32 110.5(3) . . ?
N6 C33 C34 120.1(3) . . ?
C32 C33 C34 129.4(3) . . ?
C33 C34 H34A 109.5 . . ?
C33 C34 H34B 109.5 . . ?
H34A C34 H34B 109.5 . . ?
C33 C34 H34C 109.5 . . ?
H34A C34 H34C 109.5 . . ?
H34B C34 H34C 109.5 . . ?
C101 C100 C105 118.4(3) . . ?
C101 C100 P1 118.1(3) . . ?
C105 C100 P1 123.5(3) . . ?
C100 C101 C102 121.0(4) . . ?
C100 C101 H101 119.5 . . ?
C102 C101 H101 119.5 . . ?
C103 C102 C101 119.2(4) . . ?
C103 C102 H102 120.4 . . ?
C101 C102 H102 120.4 . . ?
C102 C103 C104 120.9(4) . . ?
C102 C103 H103 119.5 . . ?
C104 C103 H103 119.5 . . ?
C103 C104 C105 119.9(4) . . ?
C103 C104 H104 120.0 . . ?
C105 C104 H104 120.0 . . ?
C104 C105 C100 120.6(4) . . ?
C104 C105 H105 119.7 . . ?
C100 C105 H105 119.7 . . ?
C205 C200 C201 118.1(3) . . ?
C205 C200 P1 121.8(3) . . ?
C201 C200 P1 119.9(3) . . ?
C200 C201 C202 120.9(4) . . ?
C200 C201 H201 119.5 . . ?
C202 C201 H201 119.5 . . ?
C203 C202 C201 120.5(4) . . ?
C203 C202 H202 119.8 . . ?
C201 C202 H202 119.8 . . ?
C204 C203 C202 119.2(4) . . ?
C204 C203 H203 120.4 . . ?
C202 C203 H203 120.4 . . ?
C203 C204 C205 120.5(4) . . ?
C203 C204 H204 119.7 . . ?
C205 C204 H204 119.7 . . ?
C200 C205 C204 120.7(4) . . ?
C200 C205 H205 119.6 . . ?
C204 C205 H205 119.6 . . ?
C301 C300 C305 118.4(3) . . ?
C301 C300 P1 119.1(2) . . ?
C305 C300 P1 122.5(2) . . ?
C300 C301 C302 120.8(3) . . ?
C300 C301 H301 119.6 . . ?
C302 C301 H301 119.6 . . ?
C303 C302 C301 120.7(4) . . ?
C303 C302 H302 119.7 . . ?
C301 C302 H302 119.7 . . ?
C302 C303 C304 119.7(4) . . ?
C302 C303 H303 120.2 . . ?
C304 C303 H303 120.2 . . ?
C303 C304 C305 120.1(3) . . ?
C303 C304 H304 119.9 . . ?
C305 C304 H304 119.9 . . ?
C300 C305 C304 120.3(3) . . ?
C300 C305 H305 119.8 . . ?
C304 C305 H305 119.8 . . ?
C900 C901 C902 120.5(6) . . ?
C900 C901 H901 119.7 . . ?
C902 C901 H901 119.7 . . ?
C901 C900 C902 120.3(6) . 3_665 ?
C901 C900 H900 119.8 . . ?
C902 C900 H900 119.8 3_665 . ?
C901 C902 C900 119.1(6) . 3_665 ?
C901 C902 H902 120.4 . . ?
C900 C902 H902 120.4 3_665 . ?
C802 C801 C800 120.6(7) . . ?
C802 C801 H801 119.7 . . ?
C800 C801 H801 119.7 . . ?
C801 C802 C803 119.8(7) . . ?
C801 C802 H802 120.1 . . ?
C803 C802 H802 120.1 . . ?
C804 C803 C802 117.9(9) . . ?
C804 C803 H803 121.1 . . ?
C802 C803 H803 121.1 . . ?
C801 C800 C805 119.1(8) . . ?
C801 C800 H800 120.4 . . ?
C805 C800 H800 120.4 . . ?
C805 C804 C803 123.8(12) . . ?
C805 C804 H804 118.1 . . ?
C803 C804 H804 118.1 . . ?
C804 C805 C800 118.8(11) . . ?
C804 C805 H805 120.6 . . ?
C800 C805 H805 120.6 . . ?

loop_
_geom_bond_atom_site_label_1
_geom_bond_atom_site_label_2
_geom_bond_distance
_geom_bond_site_symmetry_2
_geom_bond_publ_flag
Ag1 N4 2.284(3) . ?
Ag1 N2 2.321(3) . ?
Ag1 P1 2.3215(8) . ?
Ag1 N6 2.329(3) . ?
P1 C200 1.822(3) . ?
P1 C300 1.824(3) . ?
P1 C100 1.827(3) . ?
N1 C11 1.353(4) . ?
N1 N2 1.380(3) . ?
N1 C1 1.442(4) . ?
C1 N3 1.438(4) . ?
C1 N5 1.443(4) . ?
N2 C13 1.323(4) . ?
N3 C21 1.356(4) . ?
N3 N4 1.375(3) . ?
N4 C23 1.330(4) . ?
N5 C31 1.359(4) . ?
N5 N6 1.374(3) . ?
N6 C33 1.322(4) . ?
C10 C11 1.495(5) . ?
C10 H10A 0.9800 . ?
C10 H10B 0.9800 . ?
C10 H10C 0.9800 . ?
C11 C12 1.369(5) . ?
C12 C13 1.392(5) . ?
C12 H12 0.9500 . ?
C13 C14 1.486(5) . ?
C14 H14A 0.9800 . ?
C14 H14B 0.9800 . ?
C14 H14C 0.9800 . ?
C20 C21 1.486(5) . ?
C20 H20A 0.9800 . ?
C20 H20B 0.9800 . ?
C20 H20C 0.9800 . ?
C21 C22 1.359(5) . ?
C22 C23 1.393(5) . ?
C22 H22 0.9500 . ?
C23 C24 1.495(5) . ?
C24 H24A 0.9800 . ?
C24 H24B 0.9800 . ?
C24 H24C 0.9800 . ?
C30 C31 1.492(5) . ?
C30 H30A 0.9800 . ?
C30 H30B 0.9800 . ?
C30 H30C 0.9800 . ?
C31 C32 1.359(5) . ?
C32 C33 1.385(4) . ?
C32 H32 0.9500 . ?
C33 C34 1.496(5) . ?
C34 H34A 0.9800 . ?
C34 H34B 0.9800 . ?
C34 H34C 0.9800 . ?
C100 C101 1.381(5) . ?
C100 C105 1.385(4) . ?
C101 C102 1.390(5) . ?
C101 H101 0.9500 . ?
C102 C103 1.359(5) . ?
C102 H102 0.9500 . ?
C103 C104 1.370(6) . ?
C103 H103 0.9500 . ?
C104 C105 1.378(5) . ?
C104 H104 0.9500 . ?
C105 H105 0.9500 . ?
C200 C205 1.378(4) . ?
C200 C201 1.378(5) . ?
C201 C202 1.379(5) . ?
C201 H201 0.9500 . ?
C202 C203 1.371(5) . ?
C202 H202 0.9500 . ?
C203 C204 1.362(5) . ?
C203 H203 0.9500 . ?
C204 C205 1.386(5) . ?
C204 H204 0.9500 . ?
C205 H205 0.9500 . ?
C300 C301 1.379(4) . ?
C300 C305 1.388(4) . ?
C301 C302 1.379(5) . ?
C301 H301 0.9500 . ?
C302 C303 1.363(5) . ?
C302 H302 0.9500 . ?
C303 C304 1.372(5) . ?
C303 H303 0.9500 . ?
C304 C305 1.392(5) . ?
C304 H304 0.9500 . ?
C305 H305 0.9500 . ?
C901 C900 1.320(7) . ?
C901 C902 1.333(8) . ?
C901 H901 0.9500 . ?
C900 C902 1.361(9) 3_665 ?
C900 H900 0.9500 . ?
C902 C900 1.361(9) 3_665 ?
C902 H902 0.9500 . ?
C801 C802 1.334(8) . ?
C801 C800 1.337(9) . ?
C801 H801 0.9500 . ?
C802 C803 1.387(8) . ?
C802 H802 0.9500 . ?
C803 C804 1.322(11) . ?
C803 H803 0.9500 . ?
C800 C805 1.391(11) . ?
C800 H800 0.9500 . ?
C804 C805 1.297(14) . ?
C804 H804 0.9500 . ?
C805 H805 0.9500 . ?

loop_
_geom_torsion_atom_site_label_1
_geom_torsion_atom_site_label_2
_geom_torsion_atom_site_label_3
_geom_torsion_atom_site_label_4
_geom_torsion
_geom_torsion_site_symmetry_1
_geom_torsion_site_symmetry_2
_geom_torsion_site_symmetry_3
_geom_torsion_site_symmetry_4
_geom_torsion_publ_flag
N4 Ag1 P1 C200 57.95(15) . . . . ?
N2 Ag1 P1 C200 -176.09(15) . . . . ?
N6 Ag1 P1 C200 -57.48(15) . . . . ?
N4 Ag1 P1 C300 176.59(14) . . . . ?
N2 Ag1 P1 C300 -57.44(15) . . . . ?
N6 Ag1 P1 C300 61.16(14) . . . . ?
N4 Ag1 P1 C100 -63.32(15) . . . . ?
N2 Ag1 P1 C100 62.64(16) . . . . ?
N6 Ag1 P1 C100 -178.75(14) . . . . ?
C11 N1 C1 N3 -121.6(3) . . . . ?
N2 N1 C1 N3 58.4(4) . . . . ?
C11 N1 C1 N5 116.4(3) . . . . ?
N2 N1 C1 N5 -63.6(4) . . . . ?
C11 N1 N2 C13 0.4(4) . . . . ?
C1 N1 N2 C13 -179.6(3) . . . . ?
C11 N1 N2 Ag1 -176.8(2) . . . . ?
C1 N1 N2 Ag1 3.2(4) . . . . ?
N4 Ag1 N2 C13 140.8(3) . . . . ?
P1 Ag1 N2 C13 -1.2(4) . . . . ?
N6 Ag1 N2 C13 -135.6(3) . . . . ?
N4 Ag1 N2 N1 -43.3(2) . . . . ?
P1 Ag1 N2 N1 174.76(15) . . . . ?
N6 Ag1 N2 N1 40.3(2) . . . . ?
N1 C1 N3 C21 121.1(3) . . . . ?
N5 C1 N3 C21 -117.0(3) . . . . ?
N1 C1 N3 N4 -60.3(4) . . . . ?
N5 C1 N3 N4 61.6(4) . . . . ?
C21 N3 N4 C23 -0.5(4) . . . . ?
C1 N3 N4 C23 -179.2(3) . . . . ?
C21 N3 N4 Ag1 178.1(2) . . . . ?
C1 N3 N4 Ag1 -0.6(4) . . . . ?
N2 Ag1 N4 C23 -139.6(4) . . . . ?
P1 Ag1 N4 C23 5.1(4) . . . . ?
N6 Ag1 N4 C23 138.1(4) . . . . ?
N2 Ag1 N4 N3 42.4(2) . . . . ?
P1 Ag1 N4 N3 -172.86(16) . . . . ?
N6 Ag1 N4 N3 -39.9(2) . . . . ?
N3 C1 N5 C31 113.2(3) . . . . ?
N1 C1 N5 C31 -124.5(3) . . . . ?
N3 C1 N5 N6 -63.6(4) . . . . ?
N1 C1 N5 N6 58.6(4) . . . . ?
C31 N5 N6 C33 0.2(3) . . . . ?
C1 N5 N6 C33 177.5(3) . . . . ?
C31 N5 N6 Ag1 -173.2(2) . . . . ?
C1 N5 N6 Ag1 4.1(4) . . . . ?
N4 Ag1 N6 C33 -132.2(3) . . . . ?
N2 Ag1 N6 C33 145.9(4) . . . . ?
P1 Ag1 N6 C33 4.6(4) . . . . ?
N4 Ag1 N6 N5 38.1(2) . . . . ?
N2 Ag1 N6 N5 -43.8(2) . . . . ?
P1 Ag1 N6 N5 174.86(16) . . . . ?
N2 N1 C11 C12 -0.7(4) . . . . ?
C1 N1 C11 C12 179.2(3) . . . . ?
N2 N1 C11 C10 179.0(3) . . . . ?
C1 N1 C11 C10 -1.0(5) . . . . ?
N1 C11 C12 C13 0.8(4) . . . . ?
C10 C11 C12 C13 -179.0(4) . . . . ?
N1 N2 C13 C12 0.1(4) . . . . ?
Ag1 N2 C13 C12 176.3(2) . . . . ?
N1 N2 C13 C14 179.8(3) . . . . ?
Ag1 N2 C13 C14 -4.0(5) . . . . ?
C11 C12 C13 N2 -0.6(4) . . . . ?
C11 C12 C13 C14 179.8(4) . . . . ?
N4 N3 C21 C22 0.6(4) . . . . ?
C1 N3 C21 C22 179.3(3) . . . . ?
N4 N3 C21 C20 -179.0(3) . . . . ?
C1 N3 C21 C20 -0.3(6) . . . . ?
N3 C21 C22 C23 -0.5(4) . . . . ?
C20 C21 C22 C23 179.1(4) . . . . ?
N3 N4 C23 C22 0.2(4) . . . . ?
Ag1 N4 C23 C22 -178.0(3) . . . . ?
N3 N4 C23 C24 -179.0(3) . . . . ?
Ag1 N4 C23 C24 2.9(6) . . . . ?
C21 C22 C23 N4 0.2(4) . . . . ?
C21 C22 C23 C24 179.2(4) . . . . ?
N6 N5 C31 C32 -0.2(4) . . . . ?
C1 N5 C31 C32 -177.5(3) . . . . ?
N6 N5 C31 C30 178.7(3) . . . . ?
C1 N5 C31 C30 1.4(5) . . . . ?
N5 C31 C32 C33 0.1(4) . . . . ?
C30 C31 C32 C33 -178.6(4) . . . . ?
N5 N6 C33 C32 -0.1(4) . . . . ?
Ag1 N6 C33 C32 170.7(3) . . . . ?
N5 N6 C33 C34 -178.5(3) . . . . ?
Ag1 N6 C33 C34 -7.7(5) . . . . ?
C31 C32 C33 N6 0.0(4) . . . . ?
C31 C32 C33 C34 178.2(4) . . . . ?
C200 P1 C100 C101 -149.9(3) . . . . ?
C300 P1 C100 C101 101.3(3) . . . . ?
Ag1 P1 C100 C101 -23.3(3) . . . . ?
C200 P1 C100 C105 32.4(3) . . . . ?
C300 P1 C100 C105 -76.5(3) . . . . ?
Ag1 P1 C100 C105 158.9(2) . . . . ?
C105 C100 C101 C102 0.9(5) . . . . ?
P1 C100 C101 C102 -177.0(3) . . . . ?
C100 C101 C102 C103 -0.3(6) . . . . ?
C101 C102 C103 C104 0.1(7) . . . . ?
C102 C103 C104 C105 -0.5(6) . . . . ?
C103 C104 C105 C100 1.1(6) . . . . ?
C101 C100 C105 C104 -1.2(5) . . . . ?
P1 C100 C105 C104 176.5(3) . . . . ?
C300 P1 C200 C205 -23.9(3) . . . . ?
C100 P1 C200 C205 -133.2(3) . . . . ?
Ag1 P1 C200 C205 99.7(3) . . . . ?
C300 P1 C200 C201 161.7(3) . . . . ?
C100 P1 C200 C201 52.4(3) . . . . ?
Ag1 P1 C200 C201 -74.7(3) . . . . ?
C205 C200 C201 C202 0.0(5) . . . . ?
P1 C200 C201 C202 174.6(3) . . . . ?
C200 C201 C202 C203 -0.1(6) . . . . ?
C201 C202 C203 C204 -0.2(6) . . . . ?
C202 C203 C204 C205 0.7(6) . . . . ?
C201 C200 C205 C204 0.5(5) . . . . ?
P1 C200 C205 C204 -174.0(3) . . . . ?
C203 C204 C205 C200 -0.9(6) . . . . ?
C200 P1 C300 C301 121.5(3) . . . . ?
C100 P1 C300 C301 -129.2(3) . . . . ?
Ag1 P1 C300 C301 -3.1(3) . . . . ?
C200 P1 C300 C305 -57.2(3) . . . . ?
C100 P1 C300 C305 52.1(3) . . . . ?
Ag1 P1 C300 C305 178.1(2) . . . . ?
C305 C300 C301 C302 0.6(5) . . . . ?
P1 C300 C301 C302 -178.2(3) . . . . ?
C300 C301 C302 C303 0.5(6) . . . . ?
C301 C302 C303 C304 -1.7(6) . . . . ?
C302 C303 C304 C305 1.9(6) . . . . ?
C301 C300 C305 C304 -0.5(5) . . . . ?
P1 C300 C305 C304 178.3(3) . . . . ?
C303 C304 C305 C300 -0.7(6) . . . . ?
C902 C901 C900 C902 1.6(10) . . . 3_665 ?
C900 C901 C902 C900 -1.6(10) . . . 3_665 ?
C800 C801 C802 C803 2.3(11) . . . . ?
C801 C802 C803 C804 -1.0(11) . . . . ?
C802 C801 C800 C805 -2.5(11) . . . . ?
C802 C803 C804 C805 0.0(16) . . . . ?
C803 C804 C805 C800 -0.2(19) . . . . ?
C801 C800 C805 C804 1.4(15) . . . . ?
